data_4129324
loop_
_publ_author_name
'Matthies, Stefan'
'Stallforth, Pierre'
'Seeberger, Peter H.'

_publ_section_title
;
 Total synthesis of legionaminic acid as basis for serological studies.
;
_journal_issue 8
_journal_name_full 'Journal of the American Chemical Society'
_journal_page_first 2848
_journal_page_last 2851
_journal_paper_doi 10.1021/jacs.5b00455
_journal_volume 137
_journal_year 2015
_chemical_absolute_configuration ad
_chemical_formula_moiety 'C15 H23 N O5 S'
_chemical_formula_sum 'C15 H23 N O5 S'
_chemical_formula_weight 329.40
_space_group_IT_number 19
_space_group_name_Hall 'P 2ac 2ab'
_space_group_name_H-M_alt 'P 21 21 21'
_symmetry_cell_setting orthorhombic
_symmetry_space_group_name_H-M 'P 21 21 21'
_atom_sites_solution_hydrogens geom
_atom_sites_solution_primary direct
_atom_sites_solution_secondary difmap
_audit_creation_method SHELXL-97
_cell_angle_alpha 90.00
_cell_angle_beta 90.00
_cell_angle_gamma 90.00
_cell_formula_units_Z 4
_cell_length_a 8.9640(10)
_cell_length_b 9.3470(10)
_cell_length_c 19.713(2)
_cell_measurement_reflns_used 8944
_cell_measurement_temperature 200(2)
_cell_measurement_theta_max 27.99
_cell_measurement_theta_min 4.55
_cell_volume 1651.7(3)
_computing_cell_refinement 'STOE X-AREA'
_computing_data_collection 'STOE X-AREA'
_computing_data_reduction 'STOE X-RED'
_computing_molecular_graphics ORTEP3
_computing_publication_material WINGX
_computing_structure_refinement 'SHELXL-97 (Sheldrick, 2008)'
_computing_structure_solution 'SHELXS-97 (Sheldrick, 2008)'
_diffrn_ambient_temperature 200(2)
_diffrn_detector_area_resol_mean 6.67
_diffrn_measured_fraction_theta_full 0.987
_diffrn_measured_fraction_theta_max 0.987
_diffrn_measurement_device_type 'STOE IPDS 2T'
_diffrn_measurement_method 'rotation method'
_diffrn_radiation_monochromator graphite
_diffrn_radiation_source 'fine-focus sealed tube'
_diffrn_radiation_type MoK\a
_diffrn_radiation_wavelength 0.71069
_diffrn_reflns_av_R_equivalents 0.1557
_diffrn_reflns_av_sigmaI/netI 0.1311
_diffrn_reflns_limit_h_max 12
_diffrn_reflns_limit_h_min -11
_diffrn_reflns_limit_k_max 12
_diffrn_reflns_limit_k_min -12
_diffrn_reflns_limit_l_max 27
_diffrn_reflns_limit_l_min -26
_diffrn_reflns_number 18332
_diffrn_reflns_theta_full 29.33
_diffrn_reflns_theta_max 29.33
_diffrn_reflns_theta_min 4.66
_exptl_absorpt_coefficient_mu 0.218
_exptl_absorpt_correction_type none
_exptl_crystal_colour colourless
_exptl_crystal_density_diffrn 1.325
_exptl_crystal_density_method 'not measured'
_exptl_crystal_description Plate
_exptl_crystal_F_000 704
_exptl_crystal_size_max 0.4
_exptl_crystal_size_mid 0.4
_exptl_crystal_size_min 0.01
_refine_diff_density_max 0.382
_refine_diff_density_min -0.623
_refine_diff_density_rms 0.074
_refine_ls_abs_structure_details 'Flack H D (1983), Acta Cryst. A39, 876-881'
_refine_ls_abs_structure_Flack 0.07(11)
_refine_ls_extinction_coef 0.063(6)
_refine_ls_extinction_expression Fc^*^=kFc[1+0.001xFc^2^\l^3^/sin(2\q)]^-1/4^
_refine_ls_extinction_method SHELXL
_refine_ls_goodness_of_fit_ref 0.805
_refine_ls_hydrogen_treatment constr
_refine_ls_matrix_type full
_refine_ls_number_parameters 200
_refine_ls_number_reflns 4464
_refine_ls_number_restraints 0
_refine_ls_restrained_S_all 0.805
_refine_ls_R_factor_all 0.1071
_refine_ls_R_factor_gt 0.0566
_refine_ls_shift/su_max 0.004
_refine_ls_shift/su_mean 0.001
_refine_ls_structure_factor_coef Fsqd
_refine_ls_weighting_details 'calc w=1/[\s^2^(Fo^2^)+(0.0755P)^2^+0.0000P] where P=(Fo^2^+2Fc^2^)/3'
_refine_ls_weighting_scheme calc
_refine_ls_wR_factor_gt 0.1317
_refine_ls_wR_factor_ref 0.1501
_reflns_number_gt 2250
_reflns_number_total 4464
_reflns_threshold_expression >2\s(I)
_cod_data_source_file ja5b00455_si_003.cif
_cod_data_source_block seebsm220
_cod_depositor_comments
;
The following automatic conversions were performed:

data item '_symmetry_cell_setting' value 'Orthorhombic' was changed
to 'orthorhombic' in accordance with the
/home/saulius/struct/COD-crude-data/automatic-downloads/DataCite-retrospective/ACS/depositions/lib/dictionaries/cif_core.dic
dictionary named 'cif_core.dic' version 2.4.2 last updated on
2011-04-26.

Automatic conversion script
Id: cif_fix_values 6909 2019-04-08 15:41:33Z antanas 
;
_cod_original_sg_symbol_H-M P212121
_cod_database_code 4129324

loop_
_symmetry_equiv_pos_as_xyz
'x, y, z'
'-x+1/2, -y, z+1/2'
'x+1/2, -y+1/2, -z'
'-x, y+1/2, -z+1/2'

loop_
_atom_site_label
_atom_site_type_symbol
_atom_site_fract_x
_atom_site_fract_y
_atom_site_fract_z
_atom_site_U_iso_or_equiv
_atom_site_adp_type
_atom_site_occupancy
_atom_site_symmetry_multiplicity
_atom_site_calc_flag
_atom_site_refinement_flags
C1 C 0.2122(4) 1.9382(4) 0.30572(16) 0.0416(7) Uani 1 1 d .
C2 C 0.1583(4) 1.8103(4) 0.33103(16) 0.0546(9) Uani 1 1 d .
H2 H 0.0894 1.7573 0.3063 0.066 Uiso 1 1 calc R
C3 C 0.2075(5) 1.7614(5) 0.39348(18) 0.0621(11) Uani 1 1 d .
H3 H 0.1729 1.6743 0.4100 0.075 Uiso 1 1 calc R
C4 C 0.3073(4) 1.8403(4) 0.43156(17) 0.0567(10) Uani 1 1 d .
C5 C 0.3567(4) 1.9676(4) 0.40649(17) 0.0591(10) Uani 1 1 d .
H5 H 0.4226 2.0221 0.4322 0.071 Uiso 1 1 calc R
C6 C 0.3114(4) 2.0177(4) 0.34404(17) 0.0569(9) Uani 1 1 d .
H6 H 0.3473 2.1045 0.3277 0.068 Uiso 1 1 calc R
C7 C 0.3618(6) 1.7834(6) 0.4999(2) 0.0837(14) Uani 1 1 d .
H7A H 0.4307 1.8502 0.5195 0.125 Uiso 1 1 calc R
H7B H 0.4105 1.6930 0.4934 0.125 Uiso 1 1 calc R
H7C H 0.2782 1.7712 0.5298 0.125 Uiso 1 1 calc R
C10 C 0.4805(4) 1.8809(5) 0.20486(19) 0.0587(10) Uani 1 1 d .
H10A H 0.4810 1.9780 0.2207 0.088 Uiso 1 1 calc R
H10B H 0.5785 1.8555 0.1893 0.088 Uiso 1 1 calc R
H10C H 0.4517 1.8184 0.2412 0.088 Uiso 1 1 calc R
C11 C 0.1257(3) 1.7537(4) 0.15523(14) 0.0401(7) Uani 1 1 d .
H11 H 0.0600 1.7364 0.1941 0.048 Uiso 1 1 calc R
C12 C 0.2518(4) 1.6470(4) 0.15705(16) 0.0455(8) Uani 1 1 d .
H12 H 0.2815 1.6335 0.2045 0.055 Uiso 1 1 calc R
C13 C 0.3699(4) 1.8663(4) 0.14665(16) 0.0468(8) Uani 1 1 d .
C14 C 0.4131(4) 1.9644(4) 0.08828(18) 0.0607(10) Uani 1 1 d .
H14A H 0.4144 2.0618 0.1038 0.091 Uiso 1 1 calc R
H14B H 0.3418 1.9548 0.0522 0.091 Uiso 1 1 calc R
H14C H 0.5104 1.9387 0.0720 0.091 Uiso 1 1 calc R
C15 C 0.0310(4) 1.7557(4) 0.08990(15) 0.0473(8) Uani 1 1 d .
H15 H -0.0062 1.6588 0.0813 0.057 Uiso 1 1 calc R
C16 C -0.0992(4) 1.8559(5) 0.09380(18) 0.0566(10) Uani 1 1 d .
H16A H -0.1680 1.8231 0.1285 0.068 Uiso 1 1 calc R
H16B H -0.0646 1.9505 0.1064 0.068 Uiso 1 1 calc R
C17 C 0.2288(4) 1.5007(5) 0.12547(18) 0.0587(9) Uani 1 1 d .
H17A H 0.3179 1.4448 0.1308 0.088 Uiso 1 1 calc R
H17B H 0.2069 1.5114 0.0781 0.088 Uiso 1 1 calc R
H17C H 0.1472 1.4533 0.1476 0.088 Uiso 1 1 calc R
N1 N 0.2093(3) 1.8887(3) 0.16684(13) 0.0406(6) Uani 1 1 d .
O1 O -0.0023(2) 2.0001(3) 0.22456(11) 0.0573(6) Uani 1 1 d .
O2 O 0.2351(3) 2.1320(3) 0.21236(13) 0.0614(7) Uani 1 1 d .
O3 O 0.3698(3) 1.7215(3) 0.12267(11) 0.0472(6) Uani 1 1 d .
O4 O -0.1749(3) 1.8630(4) 0.02967(13) 0.0707(8) Uani 1 1 d .
H4A H -0.2093 1.7673 0.0184 0.106 Uiso 1 1 d .
O5 O 0.1141(3) 1.8028(3) 0.03174(11) 0.0603(7) Uani 1 1 d .
H5A H 0.0502 1.7952 -0.0077 0.090 Uiso 1 1 d .
S1 S 0.15711(9) 2.00108(10) 0.22488(4) 0.0467(2) Uani 1 1 d .

loop_
_atom_site_aniso_label
_atom_site_aniso_U_11
_atom_site_aniso_U_22
_atom_site_aniso_U_33
_atom_site_aniso_U_23
_atom_site_aniso_U_13
_atom_site_aniso_U_12
C1 0.0421(18) 0.0402(19) 0.0425(16) -0.0101(14) 0.0030(13) -0.0022(14)
C2 0.071(2) 0.053(2) 0.0398(15) -0.0040(14) 0.0026(17) -0.0201(19)
C3 0.089(3) 0.053(3) 0.0452(18) 0.0034(17) 0.0029(18) -0.017(2)
C4 0.072(3) 0.060(3) 0.0379(16) -0.0044(16) -0.0012(16) 0.0041(19)
C5 0.068(2) 0.066(3) 0.0425(16) -0.0060(16) -0.0039(17) -0.014(2)
C6 0.070(2) 0.048(2) 0.0520(18) -0.0017(17) -0.0018(16) -0.0133(19)
C7 0.118(4) 0.088(4) 0.0453(19) -0.001(2) -0.010(2) 0.024(3)
C10 0.049(2) 0.066(3) 0.061(2) -0.0105(19) -0.0039(17) 0.0022(19)
C11 0.0439(17) 0.0421(19) 0.0342(13) 0.0024(13) 0.0040(12) -0.0003(14)
C12 0.053(2) 0.048(2) 0.0358(16) 0.0003(14) 0.0057(14) 0.0029(16)
C13 0.048(2) 0.047(2) 0.0460(16) -0.0010(14) 0.0074(15) 0.0022(16)
C14 0.069(2) 0.056(3) 0.057(2) 0.0050(17) 0.0171(19) -0.005(2)
C15 0.0504(19) 0.058(2) 0.0340(14) 0.0000(15) 0.0071(14) -0.0057(17)
C16 0.049(2) 0.077(3) 0.0433(16) -0.0044(17) -0.0094(15) 0.0075(19)
C17 0.070(2) 0.048(2) 0.058(2) -0.006(2) 0.0140(17) 0.002(2)
N1 0.0427(14) 0.0451(17) 0.0341(12) -0.0013(11) 0.0045(11) 0.0055(12)
O1 0.0502(13) 0.0748(18) 0.0468(12) -0.0115(14) -0.0013(11) 0.0222(14)
O2 0.090(2) 0.0397(15) 0.0543(15) 0.0042(12) 0.0027(13) -0.0018(13)
O3 0.0511(13) 0.0438(14) 0.0467(11) -0.0051(10) 0.0102(10) 0.0035(11)
O4 0.0585(17) 0.101(2) 0.0524(14) -0.0036(14) -0.0192(12) 0.0072(15)
O5 0.0573(15) 0.092(2) 0.0316(10) 0.0104(11) 0.0012(10) -0.0013(14)
S1 0.0560(5) 0.0422(4) 0.0419(4) -0.0024(4) 0.0015(4) 0.0095(5)

loop_
_atom_type_symbol
_atom_type_description
_atom_type_scat_dispersion_real
_atom_type_scat_dispersion_imag
_atom_type_scat_source
C C 0.0033 0.0016 'International Tables Vol C Tables 4.2.6.8 and 6.1.1.4'
H H 0.0000 0.0000 'International Tables Vol C Tables 4.2.6.8 and 6.1.1.4'
N N 0.0061 0.0033 'International Tables Vol C Tables 4.2.6.8 and 6.1.1.4'
O O 0.0106 0.0060 'International Tables Vol C Tables 4.2.6.8 and 6.1.1.4'
S S 0.1246 0.1234 'International Tables Vol C Tables 4.2.6.8 and 6.1.1.4'

loop_
_geom_angle_atom_site_label_1
_geom_angle_atom_site_label_2
_geom_angle_atom_site_label_3
_geom_angle
C6 C1 C2 119.5(3)
C6 C1 S1 119.5(3)
C2 C1 S1 121.0(3)
C1 C2 C3 119.6(3)
C1 C2 H2 120.2
C3 C2 H2 120.2
C4 C3 C2 120.9(4)
C4 C3 H3 119.6
C2 C3 H3 119.6
C5 C4 C3 118.7(3)
C5 C4 C7 121.3(4)
C3 C4 C7 120.0(4)
C4 C5 C6 121.7(3)
C4 C5 H5 119.2
C6 C5 H5 119.2
C1 C6 C5 119.6(4)
C1 C6 H6 120.2
C5 C6 H6 120.2
C4 C7 H7A 109.5
C4 C7 H7B 109.5
H7A C7 H7B 109.5
C4 C7 H7C 109.5
H7A C7 H7C 109.5
H7B C7 H7C 109.5
C13 C10 H10A 109.5
C13 C10 H10B 109.5
H10A C10 H10B 109.5
C13 C10 H10C 109.5
H10A C10 H10C 109.5
H10B C10 H10C 109.5
N1 C11 C12 100.4(2)
N1 C11 C15 113.3(3)
C12 C11 C15 116.1(3)
N1 C11 H11 108.8
C12 C11 H11 108.8
C15 C11 H11 108.8
O3 C12 C11 102.7(3)
O3 C12 C17 110.1(3)
C11 C12 C17 119.0(3)
O3 C12 H12 108.2
C11 C12 H12 108.2
C17 C12 H12 108.2
O3 C13 N1 102.6(3)
O3 C13 C14 108.7(3)
N1 C13 C14 111.0(3)
O3 C13 C10 109.5(3)
N1 C13 C10 114.2(3)
C14 C13 C10 110.5(3)
C13 C14 H14A 109.5
C13 C14 H14B 109.5
H14A C14 H14B 109.5
C13 C14 H14C 109.5
H14A C14 H14C 109.5
H14B C14 H14C 109.5
O5 C15 C16 104.7(3)
O5 C15 C11 112.6(3)
C16 C15 C11 113.2(3)
O5 C15 H15 108.8
C16 C15 H15 108.8
C11 C15 H15 108.8
O4 C16 C15 110.6(3)
O4 C16 H16A 109.5
C15 C16 H16A 109.5
O4 C16 H16B 109.5
C15 C16 H16B 109.5
H16A C16 H16B 108.1
C12 C17 H17A 109.5
C12 C17 H17B 109.5
H17A C17 H17B 109.5
C12 C17 H17C 109.5
H17A C17 H17C 109.5
H17B C17 H17C 109.5
C11 N1 C13 108.8(2)
C11 N1 S1 120.90(19)
C13 N1 S1 123.5(2)
C13 O3 C12 107.6(2)
C16 O4 H4A 108.0
C15 O5 H5A 108.2
O2 S1 O1 119.54(17)
O2 S1 N1 106.94(16)
O1 S1 N1 106.33(14)
O2 S1 C1 107.68(16)
O1 S1 C1 106.31(15)
N1 S1 C1 109.87(15)

loop_
_geom_bond_atom_site_label_1
_geom_bond_atom_site_label_2
_geom_bond_distance
C1 C6 1.384(5)
C1 C2 1.382(5)
C1 S1 1.769(3)
C2 C3 1.385(5)
C2 H2 0.9300
C3 C4 1.381(5)
C3 H3 0.9300
C4 C5 1.362(5)
C4 C7 1.528(5)
C5 C6 1.378(5)
C5 H5 0.9300
C6 H6 0.9300
C7 H7A 0.9600
C7 H7B 0.9600
C7 H7C 0.9600
C10 C13 1.523(5)
C10 H10A 0.9600
C10 H10B 0.9600
C10 H10C 0.9600
C11 N1 1.485(4)
C11 C12 1.507(5)
C11 C15 1.543(4)
C11 H11 0.9800
C12 O3 1.437(4)
C12 C17 1.517(5)
C12 H12 0.9800
C13 O3 1.433(4)
C13 N1 1.508(4)
C13 C14 1.522(5)
C14 H14A 0.9600
C14 H14B 0.9600
C14 H14C 0.9600
C15 O5 1.437(4)
C15 C16 1.498(5)
C15 H15 0.9800
C16 O4 1.437(4)
C16 H16A 0.9700
C16 H16B 0.9700
C17 H17A 0.9600
C17 H17B 0.9600
C17 H17C 0.9600
N1 S1 1.622(3)
O1 S1 1.429(2)
O2 S1 1.431(3)
O4 H4A 0.9717
O5 H5A 0.9689

loop_
_geom_hbond_atom_site_label_D
_geom_hbond_atom_site_label_H
_geom_hbond_atom_site_label_A
_geom_hbond_distance_DH
_geom_hbond_distance_HA
_geom_hbond_distance_DA
_geom_hbond_angle_DHA
_geom_hbond_site_symmetry_A
O4 H4A O5 0.97 1.98 2.729(4) 132.3 3_485
